data_4036934
loop_
_publ_author_name
'Borthakur, Upasana'
'Borah, Madhurjya'
'Deka, Manash J.'
'Saikia, Anil K.'

_publ_section_title
;
 Synthesis of Tetrahydro-1H-indeno[1,2-b]pyridine via Cascade Cyclization
 and Friedel-Crafts Reaction.
;
_journal_issue 19
_journal_name_full 'The Journal of organic chemistry'
_journal_page_first 8736
_journal_page_last 8743
_journal_paper_doi 10.1021/acs.joc.6b00988
_journal_volume 81
_journal_year 2016
_chemical_formula_sum 'C26 H25 N O2 S'
_chemical_formula_weight 415.53
_space_group_IT_number 15
_space_group_name_Hall '-C 2yc'
_space_group_name_H-M_alt 'C 1 2/c 1'
_symmetry_cell_setting monoclinic
_symmetry_space_group_name_H-M 'C 1 2/c 1'
_atom_sites_solution_hydrogens geom
_atom_sites_solution_primary direct
_atom_sites_solution_secondary difmap
_audit_creation_method SHELXL-97
_cell_angle_alpha 90.00
_cell_angle_beta 107.246(5)
_cell_angle_gamma 90.00
_cell_formula_units_Z 8
_cell_length_a 14.904(3)
_cell_length_b 14.880(3)
_cell_length_c 21.229(4)
_cell_measurement_reflns_used 2123
_cell_measurement_temperature 296(2)
_cell_measurement_theta_max 24.50
_cell_measurement_theta_min 1.98
_cell_volume 4496.3(15)
_computing_cell_refinement 'Bruker SMART'
_computing_data_collection 'Bruker SMART'
_computing_data_reduction 'Bruker SAINT'
_computing_molecular_graphics 'Bruker SHELXTL'
_computing_publication_material 'Bruker SHELXTL'
_computing_structure_refinement 'SHELXL-97 (Sheldrick, 1997)'
_computing_structure_solution 'SHELXS-97 (Sheldrick, 1990)'
_diffrn_ambient_temperature 296(2)
_diffrn_measured_fraction_theta_full 0.949
_diffrn_measured_fraction_theta_max 0.949
_diffrn_measurement_device_type 'CCD area detector'
_diffrn_measurement_method 'phi and omega scans'
_diffrn_radiation_monochromator graphite
_diffrn_radiation_source 'fine-focus sealed tube'
_diffrn_radiation_type MoK\a
_diffrn_radiation_wavelength 0.71073
_diffrn_reflns_av_R_equivalents 0.0323
_diffrn_reflns_av_sigmaI/netI 0.0320
_diffrn_reflns_limit_h_max 17
_diffrn_reflns_limit_h_min -16
_diffrn_reflns_limit_k_max 16
_diffrn_reflns_limit_k_min -17
_diffrn_reflns_limit_l_max 22
_diffrn_reflns_limit_l_min -24
_diffrn_reflns_number 12013
_diffrn_reflns_theta_full 24.50
_diffrn_reflns_theta_max 24.50
_diffrn_reflns_theta_min 1.98
_exptl_absorpt_coefficient_mu 0.166
_exptl_absorpt_correction_type none
_exptl_crystal_colour colorless
_exptl_crystal_density_diffrn 1.338
_exptl_crystal_density_method 'not measured'
_exptl_crystal_description plates
_exptl_crystal_F_000 1910
_exptl_crystal_size_max 0.36
_exptl_crystal_size_mid 0.25
_exptl_crystal_size_min 0.18
_refine_diff_density_max 0.162
_refine_diff_density_min -0.247
_refine_diff_density_rms 0.035
_refine_ls_extinction_method none
_refine_ls_goodness_of_fit_ref 0.975
_refine_ls_hydrogen_treatment mixed
_refine_ls_matrix_type full
_refine_ls_number_parameters 273
_refine_ls_number_reflns 3566
_refine_ls_number_restraints 0
_refine_ls_restrained_S_all 0.975
_refine_ls_R_factor_all 0.0722
_refine_ls_R_factor_gt 0.0460
_refine_ls_shift/su_max 0.070
_refine_ls_shift/su_mean 0.002
_refine_ls_structure_factor_coef Fsqd
_refine_ls_weighting_details 'calc w=1/[\s^2^(Fo^2^)+(0.1000P)^2^+0.0000P] where P=(Fo^2^+2Fc^2^)/3'
_refine_ls_weighting_scheme calc
_refine_ls_wR_factor_gt 0.1335
_refine_ls_wR_factor_ref 0.1537
_reflns_number_gt 2408
_reflns_number_total 3566
_reflns_threshold_expression >2sigma(I)
_cod_data_source_file jo6b00988_si_004.cif
_cod_data_source_block bi
_cod_depositor_comments
;
The following automatic conversions were performed:

data item '_symmetry_cell_setting' value 'Monoclinic' was changed to
'monoclinic' in accordance with the
/home/saulius/struct/COD-crude-data/automatic-downloads/DataCite-retrospective/ACS/depositions/lib/dictionaries/cif_core.dic
dictionary named 'cif_core.dic' version 2.4.2 last updated on
2011-04-26.

Automatic conversion script
Id: cif_fix_values 6909 2019-04-08 15:41:33Z antanas 
;
_cod_original_cell_volume 4496.7(15)
_cod_original_sg_symbol_H-M C2/c
_cod_database_code 4036934

loop_
_symmetry_equiv_pos_as_xyz
'x, y, z'
'-x, y, -z+1/2'
'x+1/2, y+1/2, z'
'-x+1/2, y+1/2, -z+1/2'
'-x, -y, -z'
'x, -y, z-1/2'
'-x+1/2, -y+1/2, -z'
'x+1/2, -y+1/2, z-1/2'

loop_
_atom_site_label
_atom_site_type_symbol
_atom_site_fract_x
_atom_site_fract_y
_atom_site_fract_z
_atom_site_U_iso_or_equiv
_atom_site_adp_type
_atom_site_occupancy
_atom_site_symmetry_multiplicity
_atom_site_calc_flag
_atom_site_refinement_flags
S1 S 0.18545(5) 0.59272(4) 0.36151(3) 0.0737(3) Uani 1 1 d .
C1 C 0.03222(16) 0.25670(15) 0.42644(11) 0.0556(6) Uani 1 1 d .
C4 C 0.04980(19) 0.1695(2) 0.54712(13) 0.0764(8) Uani 1 1 d .
C2 C 0.10894(18) 0.27088(16) 0.48067(11) 0.0660(7) Uani 1 1 d .
H2 H 0.1561 0.3098 0.4773 0.079 Uiso 1 1 calc R
C3 C 0.11712(19) 0.22827(17) 0.53998(12) 0.0710(7) Uani 1 1 d .
H3 H 0.1694 0.2397 0.5759 0.085 Uiso 1 1 calc R
C6 C -0.0254(2) 0.1545(2) 0.49221(16) 0.1004(11) Uani 1 1 d .
H6 H -0.0720 0.1146 0.4951 0.120 Uiso 1 1 calc R
C5 C -0.03406(19) 0.19716(19) 0.43267(14) 0.0832(9) Uani 1 1 d .
H5 H -0.0857 0.1850 0.3965 0.100 Uiso 1 1 calc R
C8 C 0.20967(19) 0.64008(16) 0.49013(13) 0.0677(7) Uani 1 1 d .
H8 H 0.1777 0.6928 0.4737 0.081 Uiso 1 1 calc R
C12 C 0.24431(18) 0.62692(16) 0.55696(12) 0.0669(7) Uani 1 1 d .
H12 H 0.2360 0.6716 0.5853 0.080 Uiso 1 1 calc R
C7 C 0.22260(17) 0.57451(16) 0.44722(11) 0.0614(6) Uani 1 1 d .
C11 C 0.26806(18) 0.49519(16) 0.47222(12) 0.0691(7) Uani 1 1 d .
H11 H 0.2759 0.4504 0.4438 0.083 Uiso 1 1 calc R
C9 C 0.29125(18) 0.54898(17) 0.58329(12) 0.0643(7) Uani 1 1 d .
C10 C 0.30141(19) 0.48316(17) 0.53909(13) 0.0723(7) Uani 1 1 d .
H10 H 0.3316 0.4297 0.5555 0.087 Uiso 1 1 calc R
C17 C 0.12837(15) 0.37402(15) 0.31269(10) 0.0530(6) Uani 1 1 d .
C16 C 0.09427(17) 0.29155(15) 0.32784(10) 0.0570(6) Uani 1 1 d .
C13 C 0.22166(19) 0.29274(19) 0.25755(12) 0.0737(8) Uani 1 1 d .
H13 H 0.2641 0.2928 0.2331 0.088 Uiso 1 1 calc R
C18 C 0.19230(17) 0.37417(17) 0.27630(11) 0.0630(6) Uani 1 1 d .
H18 H 0.2149 0.4280 0.2648 0.076 Uiso 1 1 calc R
C14 C 0.1901(2) 0.21246(19) 0.27395(13) 0.0807(8) Uani 1 1 d .
H14 H 0.2122 0.1588 0.2615 0.097 Uiso 1 1 calc R
C15 C 0.1251(2) 0.21109(17) 0.30917(12) 0.0750(8) Uani 1 1 d .
H15 H 0.1026 0.1568 0.3201 0.090 Uiso 1 1 calc R
C23 C 0.02007(15) 0.40711(15) 0.36808(10) 0.0531(6) Uani 1 1 d .
C24 C 0.08022(15) 0.44429(15) 0.33964(10) 0.0514(6) Uani 1 1 d .
N1 N 0.08379(14) 0.53968(12) 0.33069(9) 0.0605(5) Uani 1 1 d .
C22 C -0.04515(18) 0.45694(17) 0.39658(12) 0.0692(7) Uani 1 1 d .
H22A H -0.0370 0.4360 0.4412 0.083 Uiso 1 1 calc R
H22B H -0.1094 0.4446 0.3707 0.083 Uiso 1 1 calc R
C21 C -0.0278(2) 0.55781(18) 0.39765(13) 0.0772(8) Uani 1 1 d .
H21A H -0.0840 0.5895 0.3990 0.093 Uiso 1 1 calc R
H21B H 0.0225 0.5736 0.4369 0.093 Uiso 1 1 calc R
C20 C -0.0013(2) 0.58589(16) 0.33696(13) 0.0756(8) Uani 1 1 d .
H20A H -0.0535 0.5732 0.2981 0.091 Uiso 1 1 calc R
H20B H 0.0094 0.6503 0.3386 0.091 Uiso 1 1 calc R
O2 O 0.25249(13) 0.55017(13) 0.33497(9) 0.0880(6) Uani 1 1 d .
O1 O 0.16578(16) 0.68609(11) 0.34973(9) 0.0977(7) Uani 1 1 d .
C25 C 0.3312(2) 0.5375(2) 0.65616(14) 0.0915(9) Uani 1 1 d .
H25A H 0.3348 0.5950 0.6773 0.137 Uiso 1 1 calc R
H25B H 0.3930 0.5120 0.6660 0.137 Uiso 1 1 calc R
H25C H 0.2915 0.4982 0.6719 0.137 Uiso 1 1 calc R
C26 C 0.0575(2) 0.1238(3) 0.61222(17) 0.1198(13) Uani 1 1 d .
H26A H 0.0318 0.1623 0.6388 0.180 Uiso 1 1 calc R
H26B H 0.1223 0.1118 0.6349 0.180 Uiso 1 1 calc R
H26C H 0.0232 0.0682 0.6042 0.180 Uiso 1 1 calc R
C27 C 0.02017(16) 0.30646(14) 0.36202(11) 0.0567(6) Uani 1 1 d .
H27 H -0.0404 0.2885 0.3314 0.068 Uiso 1 1 calc R

loop_
_atom_site_aniso_label
_atom_site_aniso_U_11
_atom_site_aniso_U_22
_atom_site_aniso_U_33
_atom_site_aniso_U_23
_atom_site_aniso_U_13
_atom_site_aniso_U_12
S1 0.1021(6) 0.0633(5) 0.0619(5) -0.0028(3) 0.0339(4) -0.0252(4)
C1 0.0556(14) 0.0586(15) 0.0556(14) -0.0002(10) 0.0211(11) -0.0067(11)
C4 0.0616(17) 0.101(2) 0.0717(18) 0.0236(14) 0.0282(14) 0.0020(15)
C2 0.0675(16) 0.0703(17) 0.0591(15) -0.0024(11) 0.0172(12) -0.0186(12)
C3 0.0684(17) 0.0864(19) 0.0555(15) -0.0020(12) 0.0139(12) 0.0025(14)
C6 0.0686(19) 0.128(3) 0.100(2) 0.0449(19) 0.0180(17) -0.0243(17)
C5 0.0616(17) 0.103(2) 0.0777(19) 0.0203(15) 0.0085(14) -0.0269(15)
C8 0.0868(18) 0.0497(15) 0.0676(17) -0.0022(11) 0.0244(13) -0.0081(13)
C12 0.0866(18) 0.0532(16) 0.0698(17) -0.0106(11) 0.0371(14) -0.0126(13)
C7 0.0725(16) 0.0527(15) 0.0627(15) -0.0074(10) 0.0256(12) -0.0180(12)
C11 0.0847(18) 0.0599(17) 0.0670(17) -0.0109(11) 0.0292(14) -0.0078(14)
C9 0.0745(16) 0.0600(16) 0.0653(16) -0.0034(11) 0.0313(13) -0.0107(13)
C10 0.0856(19) 0.0597(16) 0.0746(19) 0.0001(12) 0.0282(14) 0.0011(13)
C17 0.0580(14) 0.0598(15) 0.0413(12) -0.0023(9) 0.0149(10) 0.0004(11)
C16 0.0691(16) 0.0569(15) 0.0453(13) -0.0035(9) 0.0174(11) 0.0011(12)
C13 0.0810(19) 0.089(2) 0.0585(16) -0.0026(13) 0.0317(14) 0.0142(16)
C18 0.0686(16) 0.0723(17) 0.0523(14) 0.0001(11) 0.0241(12) -0.0003(13)
C14 0.102(2) 0.077(2) 0.0669(17) -0.0013(13) 0.0318(16) 0.0237(17)
C15 0.102(2) 0.0613(17) 0.0638(16) 0.0002(11) 0.0280(15) 0.0061(15)
C23 0.0547(13) 0.0617(15) 0.0436(12) -0.0029(9) 0.0156(10) -0.0031(11)
C24 0.0594(14) 0.0523(14) 0.0433(12) -0.0032(9) 0.0164(10) -0.0059(11)
N1 0.0767(14) 0.0547(13) 0.0524(11) -0.0006(8) 0.0229(10) -0.0033(10)
C22 0.0695(16) 0.084(2) 0.0603(15) -0.0054(12) 0.0281(13) 0.0045(14)
C21 0.0857(19) 0.081(2) 0.0706(17) -0.0146(13) 0.0321(14) 0.0088(15)
C20 0.097(2) 0.0658(18) 0.0653(17) -0.0018(12) 0.0255(14) 0.0124(15)
O2 0.0961(14) 0.1043(15) 0.0834(13) -0.0189(10) 0.0568(11) -0.0334(11)
O1 0.159(2) 0.0568(12) 0.0788(13) 0.0065(8) 0.0371(12) -0.0276(11)
C25 0.117(2) 0.092(2) 0.0697(18) 0.0013(14) 0.0341(16) 0.0016(18)
C26 0.094(2) 0.179(4) 0.092(2) 0.058(2) 0.0354(18) 0.007(2)
C27 0.0579(14) 0.0584(15) 0.0541(14) -0.0014(10) 0.0167(11) -0.0075(11)

loop_
_atom_type_symbol
_atom_type_description
_atom_type_scat_dispersion_real
_atom_type_scat_dispersion_imag
_atom_type_scat_source
C C 0.0033 0.0016 'International Tables Vol C Tables 4.2.6.8 and 6.1.1.4'
H H 0.0000 0.0000 'International Tables Vol C Tables 4.2.6.8 and 6.1.1.4'
N N 0.0061 0.0033 'International Tables Vol C Tables 4.2.6.8 and 6.1.1.4'
O O 0.0106 0.0060 'International Tables Vol C Tables 4.2.6.8 and 6.1.1.4'
S S 0.1246 0.1234 'International Tables Vol C Tables 4.2.6.8 and 6.1.1.4'

loop_
_geom_angle_atom_site_label_1
_geom_angle_atom_site_label_2
_geom_angle_atom_site_label_3
_geom_angle
O1 S1 O2 119.51(13)
O1 S1 N1 106.12(12)
O2 S1 N1 107.23(11)
O1 S1 C7 108.47(11)
O2 S1 C7 107.26(12)
N1 S1 C7 107.75(10)
C5 C1 C2 117.7(2)
C5 C1 C27 120.6(2)
C2 C1 C27 121.7(2)
C3 C4 C6 116.6(2)
C3 C4 C26 121.8(3)
C6 C4 C26 121.6(3)
C1 C2 C3 121.2(2)
C4 C3 C2 121.5(2)
C4 C6 C5 122.1(3)
C1 C5 C6 120.8(2)
C12 C8 C7 119.7(2)
C8 C12 C9 121.8(2)
C11 C7 C8 119.7(2)
C11 C7 S1 119.71(18)
C8 C7 S1 120.6(2)
C10 C11 C7 119.6(2)
C12 C9 C10 117.3(2)
C12 C9 C25 120.8(2)
C10 C9 C25 121.8(2)
C11 C10 C9 121.8(2)
C18 C17 C16 118.9(2)
C18 C17 C24 134.8(2)
C16 C17 C24 106.3(2)
C15 C16 C17 121.3(2)
C15 C16 C27 128.3(2)
C17 C16 C27 110.42(19)
C14 C13 C18 122.0(3)
C13 C18 C17 118.9(2)
C13 C14 C15 119.9(3)
C16 C15 C14 119.1(2)
C24 C23 C22 125.7(2)
C24 C23 C27 110.8(2)
C22 C23 C27 123.3(2)
C23 C24 N1 121.6(2)
C23 C24 C17 110.4(2)
N1 C24 C17 127.4(2)
C24 N1 C20 112.36(19)
C24 N1 S1 118.89(15)
C20 N1 S1 116.67(16)
C23 C22 C21 111.7(2)
C20 C21 C22 110.2(2)
N1 C20 C21 113.2(2)
C23 C27 C16 101.97(18)
C23 C27 C1 114.31(18)
C16 C27 C1 117.00(19)

loop_
_geom_bond_atom_site_label_1
_geom_bond_atom_site_label_2
_geom_bond_distance
S1 O1 1.4267(19)
S1 O2 1.432(2)
S1 N1 1.661(2)
S1 C7 1.759(2)
C1 C5 1.362(3)
C1 C2 1.377(3)
C1 C27 1.518(3)
C4 C3 1.373(3)
C4 C6 1.375(4)
C4 C26 1.514(4)
C2 C3 1.382(3)
C6 C5 1.386(4)
C8 C12 1.372(3)
C8 C7 1.387(3)
C12 C9 1.384(3)
C7 C11 1.386(3)
C11 C10 1.370(3)
C9 C10 1.395(3)
C9 C25 1.493(4)
C17 C18 1.393(3)
C17 C16 1.402(3)
C17 C24 1.476(3)
C16 C15 1.382(3)
C16 C27 1.507(3)
C13 C14 1.366(4)
C13 C18 1.386(3)
C14 C15 1.389(4)
C23 C24 1.340(3)
C23 C22 1.486(3)
C23 C27 1.503(3)
C24 N1 1.435(3)
N1 C20 1.483(3)
C22 C21 1.522(4)
C21 C20 1.514(4)
